data_2224676
loop_
_publ_author_name
'Zhuang, Ji-Chang'
'Hu, Fei-Long'
'Huang, Zhong-Jing'
'Zhuang, Yue'
'Zhang, Feng'

_publ_section_title
;Aqua[2-(5-ethyl-2-pyridyl-\k<i>N</i>)-4-isopropyl-4-methyl-5-oxo-4,5-dihydroxyimidazol-1-ido-\k<i>N</i>^1^](5-methyl-1<i>H</i>-pyrazole-3-carboxylato-\k^2^<i>N</i>^2^,<i>O</i>)copper(II)
 1.33-hydrate
;
_journal_coeditor_code HY2262
_journal_issue 1
_journal_name_full 'Acta Crystallographica Section E'
_journal_page_first m79
_journal_paper_doi 10.1107/S1600536809053768
_journal_volume 66
_journal_year 2010
_chemical_formula_iupac '[Cu (C5 H5 N2 O2) (C14 H18 N3 O) (H2 O)], 1.33H2 O'
_chemical_formula_moiety 'C19 H25 Cu N5 O4, 1.33(H2 O)'
_chemical_formula_sum 'C19 H27.67 Cu N5 O5.33'
_chemical_formula_weight 475.01
_chemical_name_systematic
;Aqua[2-(5-ethyl-2-pyridyl-\k<i>N</i>)-4-isopropyl-4-methyl-5-oxo-4,5-
dihydroxyimidazol-1-ido-\k<i>N</i>^1^](5-methyl-1<i>H</i>-pyrazole-3-
carboxylato-\k^2^<i>N</i>^2^,<i>O</i>)copper(II) 1.33-hydrate
;
_space_group_IT_number 148
_symmetry_cell_setting trigonal
_symmetry_space_group_name_Hall '-R 3'
_symmetry_space_group_name_H-M 'R -3 :H'
_atom_sites_solution_hydrogens geom
_atom_sites_solution_primary direct
_atom_sites_solution_secondary difmap
_audit_creation_method SHELXL-97
_cell_angle_alpha 90.00
_cell_angle_beta 90.00
_cell_angle_gamma 120.00
_cell_formula_units_Z 18
_cell_length_a 26.7859(3)
_cell_length_b 26.7859(3)
_cell_length_c 16.6531(5)
_cell_measurement_reflns_used 6164
_cell_measurement_temperature 296(2)
_cell_measurement_theta_max 22.10
_cell_measurement_theta_min 2.60
_cell_volume 10347.6(4)
_computing_cell_refinement 'SAINT (Bruker, 2007)'
_computing_data_collection 'APEX2 (Bruker, 2007)'
_computing_data_reduction 'SAINT (Bruker, 2007)'
_computing_molecular_graphics 'DIAMOND (Brandenburg, 1999)'
_computing_publication_material 'SHELXTL (Sheldrick, 2008)'
_computing_structure_refinement 'SHELXL97 (Sheldrick, 2008)'
_computing_structure_solution 'SHELXS97 (Sheldrick, 2008)'
_diffrn_ambient_temperature 296(2)
_diffrn_measured_fraction_theta_full 0.982
_diffrn_measured_fraction_theta_max 0.982
_diffrn_measurement_device_type 'Bruker APEXII CCD'
_diffrn_measurement_method '\f and \w scans'
_diffrn_radiation_monochromator graphite
_diffrn_radiation_source 'fine-focus sealed tube'
_diffrn_radiation_type MoK\a
_diffrn_radiation_wavelength 0.71073
_diffrn_reflns_av_R_equivalents 0.0213
_diffrn_reflns_av_sigmaI/netI 0.0406
_diffrn_reflns_limit_h_max 27
_diffrn_reflns_limit_h_min -33
_diffrn_reflns_limit_k_max 34
_diffrn_reflns_limit_k_min -27
_diffrn_reflns_limit_l_max 14
_diffrn_reflns_limit_l_min -21
_diffrn_reflns_number 19606
_diffrn_reflns_theta_full 28.32
_diffrn_reflns_theta_max 28.32
_diffrn_reflns_theta_min 1.51
_exptl_absorpt_coefficient_mu 0.989
_exptl_absorpt_correction_T_max 0.7234
_exptl_absorpt_correction_T_min 0.6375
_exptl_absorpt_correction_type multi-scan
_exptl_absorpt_process_details '(SADABS; Sheldrick, 1996)'
_exptl_crystal_colour blue
_exptl_crystal_density_diffrn 1.372
_exptl_crystal_density_method 'not measured'
_exptl_crystal_description block
_exptl_crystal_F_000 4470
_exptl_crystal_size_max 0.50
_exptl_crystal_size_mid 0.40
_exptl_crystal_size_min 0.35
_refine_diff_density_max 0.561
_refine_diff_density_min -0.293
_refine_ls_extinction_method none
_refine_ls_goodness_of_fit_ref 1.039
_refine_ls_hydrogen_treatment constr
_refine_ls_matrix_type full
_refine_ls_number_parameters 279
_refine_ls_number_reflns 5619
_refine_ls_number_restraints 0
_refine_ls_restrained_S_all 1.039
_refine_ls_R_factor_all 0.0890
_refine_ls_R_factor_gt 0.0484
_refine_ls_shift/su_max 0.001
_refine_ls_shift/su_mean 0.000
_refine_ls_structure_factor_coef Fsqd
_refine_ls_weighting_details 'calc w=1/[\s^2^(Fo^2^)+(0.0901P)^2^+5.4824P] where P=(Fo^2^+2Fc^2^)/3'
_refine_ls_weighting_scheme calc
_refine_ls_wR_factor_gt 0.1473
_refine_ls_wR_factor_ref 0.1680
_reflns_number_gt 3406
_reflns_number_total 5619
_reflns_threshold_expression I>2\s(I)
_cod_data_source_file hy2262.cif
_cod_data_source_block I
_cod_depositor_comments
;
The following automatic conversions were performed:
'_symmetry_cell_setting' value 'Trigonal' changed to 'trigonal' according
to '/home/saulius/struct/CIF-dictionaries/cif_core.dic' dictionary named
'cif_core.dic' version 2.4.1 from 2010-06-29.

Automatic conversion script
Id: cif_fix_enum 1527 2010-12-29 10:47:43Z saulius 

The following automatic conversions were performed:

'_symmetry_cell_setting' value 'Trigonal' changed to 'trigonal'
according to /home/saulius/struct/CIF-dictionaries/cif_core.dic
dictionary named 'cif_core.dic' version 2.4.1 from 2010-06-29.

Automatic conversion script
Id: cif_fix_values 1715 2011-07-08 13:25:40Z adriana 
;
_cod_original_sg_symbol_H-M 'R -3'
_cod_database_code 2224676
_cod_database_fobs_code 2224676

loop_
_symmetry_equiv_pos_as_xyz
'x, y, z'
'-y, x-y, z'
'-x+y, -x, z'
'x+2/3, y+1/3, z+1/3'
'-y+2/3, x-y+1/3, z+1/3'
'-x+y+2/3, -x+1/3, z+1/3'
'x+1/3, y+2/3, z+2/3'
'-y+1/3, x-y+2/3, z+2/3'
'-x+y+1/3, -x+2/3, z+2/3'
'-x, -y, -z'
'y, -x+y, -z'
'x-y, x, -z'
'-x+2/3, -y+1/3, -z+1/3'
'y+2/3, -x+y+1/3, -z+1/3'
'x-y+2/3, x+1/3, -z+1/3'
'-x+1/3, -y+2/3, -z+2/3'
'y+1/3, -x+y+2/3, -z+2/3'
'x-y+1/3, x+2/3, -z+2/3'

loop_
_atom_site_type_symbol
_atom_site_label
_atom_site_fract_x
_atom_site_fract_y
_atom_site_fract_z
_atom_site_U_iso_or_equiv
_atom_site_adp_type
_atom_site_calc_flag
_atom_site_refinement_flags
_atom_site_occupancy
_atom_site_disorder_assembly
_atom_site_disorder_group
Cu Cu1 0.150787(15) 0.398671(15) 0.29814(2) 0.05208(17) Uani d . 1 . .
N N1 0.22614(10) 0.46945(11) 0.29242(18) 0.0577(7) Uani d . 1 . .
N N2 0.26293(11) 0.51163(11) 0.34201(18) 0.0604(7) Uani d . 1 . .
H H2 0.2578 0.5141 0.3908 0.072 Uiso calc R 1 . .
N N3 0.14042(10) 0.39308(10) 0.41407(17) 0.0538(7) Uani d . 1 . .
N N4 0.07626(11) 0.33959(11) 0.51314(18) 0.0597(7) Uani d . 1 . .
N N5 0.08268(10) 0.31844(10) 0.30232(16) 0.0489(6) Uani d . 1 . .
O O1 0.3333 0.6667 0.5264(7) 0.246(5) Uani d S 1 . .
H H1 0.3091 0.6352 0.5486 0.296 Uiso d PR 0.67 . .
O O2 0.2584(3) 0.5558(3) 0.6093(5) 0.326(5) Uani d . 1 . .
H H2B 0.2449 0.5704 0.6420 0.391 Uiso d R 1 . .
H H2A 0.2311 0.5303 0.5811 0.391 Uiso d R 1 . .
O O3 0.22982(10) 0.44486(11) 0.08578(16) 0.0709(7) Uani d . 1 . .
O O4 0.16677(9) 0.39531(9) 0.18320(14) 0.0607(6) Uani d . 1 . .
O O5 0.20666(10) 0.47281(11) 0.48519(16) 0.0834(8) Uani d . 1 . .
O O6 0.09369(10) 0.43745(10) 0.27716(15) 0.0698(7) Uani d . 1 . .
H H6B 0.0659 0.4183 0.2450 0.084 Uiso d R 1 . .
H H6A 0.1170 0.4717 0.2620 0.084 Uiso d R 1 . .
C C1 0.21357(13) 0.43775(15) 0.1558(2) 0.0572(8) Uani d . 1 . .
C C2 0.24916(13) 0.48057(13) 0.2185(2) 0.0556(8) Uani d . 1 . .
C C3 0.30220(13) 0.53166(14) 0.2216(3) 0.0628(10) Uani d . 1 . .
H H3 0.3273 0.5496 0.1789 0.075 Uiso calc R 1 . .
C C4 0.31003(13) 0.54998(14) 0.2988(3) 0.0629(9) Uani d . 1 . .
C C5 0.35886(15) 0.60083(15) 0.3385(3) 0.0810(12) Uani d . 1 . .
H H5A 0.3457 0.6091 0.3877 0.121 Uiso calc R 1 . .
H H5B 0.3732 0.6336 0.3034 0.121 Uiso calc R 1 . .
H H5C 0.3891 0.5926 0.3499 0.121 Uiso calc R 1 . .
C C6 0.05778(14) 0.28263(14) 0.2408(2) 0.0586(8) Uani d . 1 . .
H H6 0.0749 0.2944 0.1905 0.070 Uiso calc R 1 . .
C C7 0.00924(15) 0.23014(15) 0.2462(2) 0.0664(9) Uani d . 1 . .
C C8 -0.0143(2) 0.1906(2) 0.1730(3) 0.1164(19) Uani d . 1 . .
H H8A -0.0025 0.2145 0.1252 0.140 Uiso calc R 1 . .
H H8B 0.0037 0.1670 0.1710 0.140 Uiso calc R 1 . .
C C9 -0.0737(3) 0.1542(3) 0.1694(4) 0.172(3) Uani d . 1 . .
H H9A -0.0856 0.1260 0.2114 0.257 Uiso calc R 1 . .
H H9B -0.0840 0.1351 0.1182 0.257 Uiso calc R 1 . .
H H9C -0.0926 0.1764 0.1761 0.257 Uiso calc R 1 . .
C C10 -0.01637(15) 0.21426(13) 0.3225(2) 0.0626(9) Uani d . 1 . .
H H10 -0.0504 0.1793 0.3291 0.075 Uiso calc R 1 . .
C C11 0.00827(13) 0.24971(13) 0.3871(2) 0.0539(8) Uani d . 1 . .
H H11 -0.0081 0.2390 0.4379 0.065 Uiso calc R 1 . .
C C12 0.05862(12) 0.30228(12) 0.37493(19) 0.0464(7) Uani d . 1 . .
C C13 0.08981(12) 0.34381(12) 0.4392(2) 0.0486(7) Uani d . 1 . .
C C14 0.16219(14) 0.42548(15) 0.4813(2) 0.0642(9) Uani d . 1 . .
C C15 0.12202(15) 0.39227(15) 0.5514(2) 0.0689(10) Uani d . 1 . .
C C16 0.15575(18) 0.37754(19) 0.6134(3) 0.0885(12) Uani d . 1 . .
H H16A 0.1319 0.3596 0.6595 0.133 Uiso calc R 1 . .
H H16B 0.1898 0.4123 0.6296 0.133 Uiso calc R 1 . .
H H16C 0.1665 0.3516 0.5896 0.133 Uiso calc R 1 . .
C C17 0.09624(19) 0.42720(19) 0.5869(3) 0.0949(14) Uani d . 1 . .
H H17 0.1278 0.4613 0.6127 0.114 Uiso calc R 1 . .
C C18 0.0717(3) 0.4477(2) 0.5255(4) 0.132(2) Uani d . 1 . .
H H18A 0.0469 0.4163 0.4910 0.198 Uiso calc R 1 . .
H H18B 0.1023 0.4775 0.4944 0.198 Uiso calc R 1 . .
H H18C 0.0499 0.4629 0.5509 0.198 Uiso calc R 1 . .
C C19 0.0519(2) 0.3941(2) 0.6506(3) 0.132(2) Uani d . 1 . .
H H19A 0.0405 0.4190 0.6760 0.198 Uiso calc R 1 . .
H H19B 0.0682 0.3802 0.6901 0.198 Uiso calc R 1 . .
H H19C 0.0189 0.3621 0.6265 0.198 Uiso calc R 1 . .

loop_
_atom_site_aniso_label
_atom_site_aniso_U_11
_atom_site_aniso_U_22
_atom_site_aniso_U_33
_atom_site_aniso_U_12
_atom_site_aniso_U_13
_atom_site_aniso_U_23
Cu1 0.0392(2) 0.0468(2) 0.0638(3) 0.01661(16) 0.00573(17) 0.01295(18)
N1 0.0401(13) 0.0552(16) 0.0731(19) 0.0204(12) 0.0081(13) 0.0200(14)
N2 0.0430(14) 0.0435(14) 0.090(2) 0.0179(12) -0.0019(14) 0.0079(14)
N3 0.0410(13) 0.0460(14) 0.0623(18) 0.0127(11) 0.0032(12) 0.0099(13)
N4 0.0491(15) 0.0518(15) 0.0628(19) 0.0137(12) 0.0089(13) 0.0010(13)
N5 0.0450(13) 0.0447(13) 0.0545(16) 0.0206(11) 0.0016(12) 0.0094(12)
O1 0.255(8) 0.255(8) 0.229(12) 0.127(4) 0.000 0.000
O2 0.278(9) 0.199(7) 0.314(9) -0.021(6) 0.021(7) -0.127(7)
O3 0.0568(14) 0.0923(18) 0.0720(17) 0.0436(13) 0.0174(12) 0.0276(14)
O4 0.0458(12) 0.0623(14) 0.0677(15) 0.0223(11) 0.0077(11) 0.0128(11)
O5 0.0602(15) 0.0625(15) 0.0893(19) 0.0020(12) 0.0027(14) -0.0104(14)
O6 0.0606(13) 0.0581(13) 0.0934(18) 0.0317(11) -0.0160(13) 0.0076(12)
C1 0.0462(17) 0.068(2) 0.069(2) 0.0373(16) 0.0083(17) 0.0217(18)
C2 0.0415(15) 0.0525(18) 0.078(2) 0.0272(14) 0.0076(16) 0.0224(17)
C3 0.0404(16) 0.0566(19) 0.094(3) 0.0260(15) 0.0203(18) 0.0316(19)
C4 0.0404(16) 0.0477(18) 0.101(3) 0.0225(14) 0.0122(18) 0.0194(19)
C5 0.052(2) 0.051(2) 0.128(4) 0.0171(16) 0.007(2) 0.005(2)
C6 0.063(2) 0.0554(19) 0.054(2) 0.0271(16) 0.0028(16) 0.0069(16)
C7 0.062(2) 0.055(2) 0.067(2) 0.0179(17) -0.0054(18) 0.0076(17)
C8 0.111(4) 0.083(3) 0.085(3) -0.005(3) -0.019(3) -0.009(3)
C9 0.135(6) 0.166(6) 0.135(6) 0.015(5) -0.027(4) -0.027(5)
C10 0.0569(19) 0.0419(17) 0.075(2) 0.0145(15) -0.0043(18) 0.0063(17)
C11 0.0471(16) 0.0472(17) 0.062(2) 0.0195(14) -0.0003(15) 0.0085(15)
C12 0.0396(14) 0.0406(15) 0.059(2) 0.0200(12) 0.0013(14) 0.0106(14)
C13 0.0389(15) 0.0422(15) 0.061(2) 0.0173(12) 0.0030(14) 0.0091(15)
C14 0.0512(19) 0.0522(19) 0.074(2) 0.0142(15) 0.0029(17) -0.0041(18)
C15 0.056(2) 0.061(2) 0.069(2) 0.0129(16) 0.0051(18) -0.0118(18)
C16 0.082(3) 0.087(3) 0.069(3) 0.022(2) -0.010(2) -0.007(2)
C17 0.071(3) 0.077(3) 0.113(4) 0.020(2) 0.015(3) -0.020(3)
C18 0.137(5) 0.106(4) 0.180(6) 0.080(4) 0.022(4) -0.005(4)
C19 0.081(3) 0.125(4) 0.146(5) 0.018(3) 0.036(3) -0.052(4)

loop_
_atom_type_symbol
_atom_type_description
_atom_type_scat_dispersion_real
_atom_type_scat_dispersion_imag
_atom_type_scat_source
C C 0.0033 0.0016 'International Tables Vol C Tables 4.2.6.8 and 6.1.1.4'
H H 0.0000 0.0000 'International Tables Vol C Tables 4.2.6.8 and 6.1.1.4'
N N 0.0061 0.0033 'International Tables Vol C Tables 4.2.6.8 and 6.1.1.4'
O O 0.0106 0.0060 'International Tables Vol C Tables 4.2.6.8 and 6.1.1.4'
Cu Cu 0.3201 1.2651 'International Tables Vol C Tables 4.2.6.8 and 6.1.1.4'

loop_
_geom_angle_atom_site_label_1
_geom_angle_atom_site_label_2
_geom_angle_atom_site_label_3
_geom_angle_site_symmetry_1
_geom_angle_site_symmetry_3
_geom_angle
_geom_angle_publ_flag
N3 Cu1 N1 . . 99.25(11) ?
N3 Cu1 O4 . . 170.05(10) ?
N1 Cu1 O4 . . 81.68(11) ?
N3 Cu1 N5 . . 82.23(10) ?
N1 Cu1 N5 . . 168.82(10) ?
O4 Cu1 N5 . . 94.97(10) ?
N3 Cu1 O6 . . 94.89(10) ?
N1 Cu1 O6 . . 98.84(10) ?
O4 Cu1 O6 . . 94.75(9) ?
N5 Cu1 O6 . . 92.05(9) ?
C2 N1 N2 . . 108.3(3) ?
C2 N1 Cu1 . . 113.3(2) ?
N2 N1 Cu1 . . 138.4(2) ?
N1 N2 C4 . . 108.7(3) ?
N1 N2 H2 . . 125.8 ?
C14 N3 C13 . . 105.1(3) ?
C14 N3 Cu1 . . 140.4(2) ?
C13 N3 Cu1 . . 113.7(2) ?
C13 N4 C15 . . 105.7(3) ?
C6 N5 C12 . . 118.4(3) ?
C6 N5 Cu1 . . 127.1(2) ?
C12 N5 Cu1 . . 114.3(2) ?
H2B O2 H2A . . 109.3 ?
C1 O4 Cu1 . . 116.2(2) ?
Cu1 O6 H6B . . 114.0 ?
Cu1 O6 H6A . . 104.0 ?
H6B O6 H6A . . 114.4 ?
O3 C1 O4 . . 126.1(3) ?
O3 C1 C2 . . 120.4(3) ?
O4 C1 C2 . . 113.5(3) ?
N1 C2 C3 . . 108.3(3) ?
N1 C2 C1 . . 115.2(3) ?
C3 C2 C1 . . 136.5(3) ?
C4 C3 C2 . . 106.6(3) ?
C4 C3 H3 . . 126.7 ?
C4 N2 H2 . . 125.5 ?
C2 C3 H3 . . 126.7 ?
C3 C4 N2 . . 108.1(3) ?
C3 C4 C5 . . 131.2(3) ?
N2 C4 C5 . . 120.8(4) ?
C4 C5 H5A . . 109.5 ?
C4 C5 H5B . . 109.5 ?
H5A C5 H5B . . 109.5 ?
C4 C5 H5C . . 109.5 ?
H5A C5 H5C . . 109.5 ?
H5B C5 H5C . . 109.5 ?
N5 C6 C7 . . 124.7(3) ?
N5 C6 H6 . . 117.6 ?
C7 C6 H6 . . 117.6 ?
C6 C7 C10 . . 116.3(3) ?
C6 C7 C8 . . 121.0(3) ?
C10 C7 C8 . . 122.8(3) ?
C9 C8 C7 . . 116.8(5) ?
C9 C8 H8A . . 108.1 ?
C7 C8 H8A . . 108.1 ?
C9 C8 H8B . . 108.1 ?
C7 C8 H8B . . 108.1 ?
H8A C8 H8B . . 107.3 ?
C8 C9 H9A . . 109.5 ?
C8 C9 H9B . . 109.5 ?
H9A C9 H9B . . 109.5 ?
C8 C9 H9C . . 109.5 ?
H9A C9 H9C . . 109.5 ?
H9B C9 H9C . . 109.5 ?
C11 C10 C7 . . 120.6(3) ?
C11 C10 H10 . . 119.7 ?
C7 C10 H10 . . 119.7 ?
C10 C11 C12 . . 118.3(3) ?
C10 C11 H11 . . 120.9 ?
C12 C11 H11 . . 120.9 ?
N5 C12 C11 . . 121.7(3) ?
N5 C12 C13 . . 114.5(2) ?
C11 C12 C13 . . 123.8(3) ?
N4 C13 N3 . . 118.1(3) ?
N4 C13 C12 . . 127.6(3) ?
N3 C13 C12 . . 114.3(3) ?
O5 C14 N3 . . 125.9(3) ?
O5 C14 C15 . . 126.4(3) ?
N3 C14 C15 . . 107.7(3) ?
N4 C15 C17 . . 109.8(3) ?
N4 C15 C14 . . 103.4(3) ?
C17 C15 C14 . . 109.8(3) ?
N4 C15 C16 . . 110.9(3) ?
C17 C15 C16 . . 113.4(4) ?
C14 C15 C16 . . 109.0(3) ?
C15 C16 H16A . . 109.5 ?
C15 C16 H16B . . 109.5 ?
H16A C16 H16B . . 109.5 ?
C15 C16 H16C . . 109.5 ?
H16A C16 H16C . . 109.5 ?
H16B C16 H16C . . 109.5 ?
C18 C17 C19 . . 110.1(5) ?
C18 C17 C15 . . 112.6(4) ?
C19 C17 C15 . . 112.1(4) ?
C18 C17 H17 . . 107.2 ?
C19 C17 H17 . . 107.2 ?
C15 C17 H17 . . 107.2 ?
C17 C18 H18A . . 109.5 ?
C17 C18 H18B . . 109.5 ?
H18A C18 H18B . . 109.5 ?
C17 C18 H18C . . 109.5 ?
H18A C18 H18C . . 109.5 ?
H18B C18 H18C . . 109.5 ?
C17 C19 H19A . . 109.5 ?
C17 C19 H19B . . 109.5 ?
H19A C19 H19B . . 109.5 ?
C17 C19 H19C . . 109.5 ?
H19A C19 H19C . . 109.5 ?
H19B C19 H19C . . 109.5 ?

loop_
_geom_bond_atom_site_label_1
_geom_bond_atom_site_label_2
_geom_bond_site_symmetry_2
_geom_bond_distance
_geom_bond_publ_flag
Cu1 N1 . 1.962(2) y
Cu1 N3 . 1.946(3) y
Cu1 N5 . 2.008(2) y
Cu1 O4 . 1.973(2) y
Cu1 O6 . 2.265(2) y
N1 C2 . 1.341(4) ?
N1 N2 . 1.348(4) ?
N2 C4 . 1.367(4) ?
N2 H2 . 0.8300 ?
N3 C14 . 1.357(4) ?
N3 C13 . 1.402(3) ?
N4 C13 . 1.272(4) ?
N4 C15 . 1.473(4) ?
N5 C6 . 1.332(4) ?
N5 C12 . 1.336(4) ?
O1 H1 . 0.8500 ?
O2 H2B . 0.8501 ?
O2 H2A . 0.8501 ?
O3 C1 . 1.226(4) ?
O4 C1 . 1.283(4) ?
O5 C14 . 1.233(4) ?
O6 H6B . 0.8498 ?
O6 H6A . 0.8499 ?
C1 C2 . 1.490(5) ?
C2 C3 . 1.396(4) ?
C3 C4 . 1.355(5) ?
C3 H3 . 0.9300 ?
C4 C5 . 1.490(5) ?
C5 H5A . 0.9600 ?
C5 H5B . 0.9600 ?
C5 H5C . 0.9600 ?
C6 C7 . 1.359(5) ?
C6 H6 . 0.9300 ?
C7 C10 . 1.405(5) ?
C7 C8 . 1.529(6) ?
C8 C9 . 1.391(7) ?
C8 H8A . 0.9700 ?
C8 H8B . 0.9700 ?
C9 H9A . 0.9600 ?
C9 H9B . 0.9600 ?
C9 H9C . 0.9600 ?
C10 C11 . 1.367(5) ?
C10 H10 . 0.9300 ?
C11 C12 . 1.394(4) ?
C11 H11 . 0.9300 ?
C12 C13 . 1.467(4) ?
C14 C15 . 1.535(5) ?
C15 C17 . 1.532(6) ?
C15 C16 . 1.547(6) ?
C16 H16A . 0.9600 ?
C16 H16B . 0.9600 ?
C16 H16C . 0.9600 ?
C17 C18 . 1.462(7) ?
C17 C19 . 1.506(6) ?
C17 H17 . 0.9800 ?
C18 H18A . 0.9600 ?
C18 H18B . 0.9600 ?
C18 H18C . 0.9600 ?
C19 H19A . 0.9600 ?
C19 H19B . 0.9600 ?
C19 H19C . 0.9600 ?

loop_
_geom_hbond_atom_site_label_D
_geom_hbond_atom_site_label_H
_geom_hbond_atom_site_label_A
_geom_hbond_site_symmetry_A
_geom_hbond_distance_DH
_geom_hbond_distance_HA
_geom_hbond_distance_DA
_geom_hbond_angle_DHA
_geom_hbond_publ_flag
O1 H1 O2 . 0.85 2.12 2.965(10) 172 y
O2 H2A O5 . 0.85 2.08 2.838(7) 148 y
O2 H2B O2 14_456 0.85 2.41 3.246(10) 168 y
O6 H6A O3 14_455 0.85 2.14 2.807(3) 135 y
O6 H6B N4 8_554 0.85 2.07 2.861(3) 154 y
N2 H2 O5 . 0.83 2.01 2.733(3) 144 y

loop_
_geom_torsion_atom_site_label_1
_geom_torsion_atom_site_label_2
_geom_torsion_atom_site_label_3
_geom_torsion_atom_site_label_4
_geom_torsion_site_symmetry_1
_geom_torsion_site_symmetry_2
_geom_torsion_site_symmetry_3
_geom_torsion_site_symmetry_4
_geom_torsion
_geom_torsion_publ_flag
N3 Cu1 N1 C2 . . . . 171.2(2) ?
O4 Cu1 N1 C2 . . . . 1.2(2) ?
N5 Cu1 N1 C2 . . . . 74.4(6) ?
O6 Cu1 N1 C2 . . . . -92.3(2) ?
N3 Cu1 N1 N2 . . . . -8.8(3) ?
O4 Cu1 N1 N2 . . . . -178.8(3) ?
N5 Cu1 N1 N2 . . . . -105.6(6) ?
O6 Cu1 N1 N2 . . . . 87.7(3) ?
C2 N1 N2 C4 . . . . -0.1(3) ?
Cu1 N1 N2 C4 . . . . 179.9(2) ?
N1 Cu1 N3 C14 . . . . 15.1(4) ?
N5 Cu1 N3 C14 . . . . -176.1(4) ?
O6 Cu1 N3 C14 . . . . -84.7(4) ?
N1 Cu1 N3 C13 . . . . -177.3(2) ?
N5 Cu1 N3 C13 . . . . -8.5(2) ?
O6 Cu1 N3 C13 . . . . 82.9(2) ?
N3 Cu1 N5 C6 . . . . -176.8(3) ?
N1 Cu1 N5 C6 . . . . -78.3(6) ?
O4 Cu1 N5 C6 . . . . -6.4(3) ?
O6 Cu1 N5 C6 . . . . 88.6(3) ?
N3 Cu1 N5 C12 . . . . 8.0(2) ?
N1 Cu1 N5 C12 . . . . 106.4(6) ?
O4 Cu1 N5 C12 . . . . 178.4(2) ?
O6 Cu1 N5 C12 . . . . -86.6(2) ?
N1 Cu1 O4 C1 . . . . -2.7(2) ?
N5 Cu1 O4 C1 . . . . -171.9(2) ?
O6 Cu1 O4 C1 . . . . 95.6(2) ?
Cu1 O4 C1 O3 . . . . -176.6(2) ?
Cu1 O4 C1 C2 . . . . 3.4(3) ?
N2 N1 C2 C3 . . . . -0.2(3) ?
Cu1 N1 C2 C3 . . . . 179.76(19) ?
N2 N1 C2 C1 . . . . -179.9(2) ?
Cu1 N1 C2 C1 . . . . 0.1(3) ?
O3 C1 C2 N1 . . . . 177.7(3) ?
O4 C1 C2 N1 . . . . -2.3(4) ?
O3 C1 C2 C3 . . . . -1.8(5) ?
O4 C1 C2 C3 . . . . 178.2(3) ?
N1 C2 C3 C4 . . . . 0.5(3) ?
C1 C2 C3 C4 . . . . -180.0(3) ?
C2 C3 C4 N2 . . . . -0.6(3) ?
C2 C3 C4 C5 . . . . 178.4(3) ?
N1 N2 C4 C3 . . . . 0.5(3) ?
N1 N2 C4 C5 . . . . -178.6(3) ?
C12 N5 C6 C7 . . . . -0.2(5) ?
Cu1 N5 C6 C7 . . . . -175.2(3) ?
N5 C6 C7 C10 . . . . 1.6(5) ?
N5 C6 C7 C8 . . . . -176.6(4) ?
C6 C7 C8 C9 . . . . -149.2(6) ?
C10 C7 C8 C9 . . . . 32.7(8) ?
C6 C7 C10 C11 . . . . -2.1(5) ?
C8 C7 C10 C11 . . . . 176.1(4) ?
C7 C10 C11 C12 . . . . 1.2(5) ?
C6 N5 C12 C11 . . . . -0.8(4) ?
Cu1 N5 C12 C11 . . . . 174.9(2) ?
C6 N5 C12 C13 . . . . 178.6(3) ?
Cu1 N5 C12 C13 . . . . -5.8(3) ?
C10 C11 C12 N5 . . . . 0.3(4) ?
C10 C11 C12 C13 . . . . -179.1(3) ?
C15 N4 C13 N3 . . . . 0.0(4) ?
C15 N4 C13 C12 . . . . 179.4(3) ?
C14 N3 C13 N4 . . . . -0.8(4) ?
Cu1 N3 C13 N4 . . . . -172.6(2) ?
C14 N3 C13 C12 . . . . 179.7(3) ?
Cu1 N3 C13 C12 . . . . 7.9(3) ?
N5 C12 C13 N4 . . . . 179.3(3) ?
C11 C12 C13 N4 . . . . -1.4(5) ?
N5 C12 C13 N3 . . . . -1.3(4) ?
C11 C12 C13 N3 . . . . 178.1(3) ?
C13 N3 C14 O5 . . . . -179.6(4) ?
Cu1 N3 C14 O5 . . . . -11.4(6) ?
C13 N3 C14 C15 . . . . 1.1(4) ?
Cu1 N3 C14 C15 . . . . 169.3(3) ?
C13 N4 C15 C17 . . . . 117.8(4) ?
C13 N4 C15 C14 . . . . 0.7(4) ?
C13 N4 C15 C16 . . . . -116.0(3) ?
O5 C14 C15 N4 . . . . 179.6(4) ?
N3 C14 C15 N4 . . . . -1.2(4) ?
O5 C14 C15 C17 . . . . 62.4(5) ?
N3 C14 C15 C17 . . . . -118.3(4) ?
O5 C14 C15 C16 . . . . -62.4(5) ?
N3 C14 C15 C16 . . . . 116.9(3) ?
N4 C15 C17 C18 . . . . -63.5(5) ?
C14 C15 C17 C18 . . . . 49.6(5) ?
C16 C15 C17 C18 . . . . 171.8(4) ?
N4 C15 C17 C19 . . . . 61.3(5) ?
C14 C15 C17 C19 . . . . 174.4(4) ?
C16 C15 C17 C19 . . . . -63.4(5) ?
